data_5000357
loop_
_publ_author_name
'Colette Boskovic'
'Euan K. Brechin'
'William E. Streib'
'Kirsten Folting'
'John C. Bollinger'
'David N. Hendrickson'
'George Christou'

_publ_section_title
;
Single-Molecule Magnets: A New Family of Mn12 Clusters of Formula
[Mn12O8X4(O2CPh)8L6]
;
_journal_name_full 'Journal of the American Chemical Society'
_journal_page_first 3725
_journal_page_last 3736
_journal_paper_doi 10.1021/ja012403k
_journal_volume 124
_journal_year 2002
_chemical_formula_moiety '(C98 H88 Br4 Mn12 N6 O30), 2(C4 H10 O), 1.4(C H2 Cl2)'
_chemical_formula_sum 'C107.4 H110.8 Br4 Cl2.8 Mn12 N6 O32'
_chemical_formula_weight 3075.82
_space_group_IT_number 88
_symmetry_cell_setting tetragonal
_symmetry_space_group_name_Hall '-I 4ad'
_symmetry_space_group_name_H-M 'I 41/a :2'
_atom_sites_solution_hydrogens geom
_atom_sites_solution_primary direct
_atom_sites_solution_secondary difmap
_cell_angle_alpha 90.00
_cell_angle_beta 90.00
_cell_angle_gamma 90.00
_cell_formula_units_Z 8
_cell_length_a 41.1530(6)
_cell_length_b 41.1530(6)
_cell_length_c 14.3127(3)
_cell_measurement_reflns_used 6496
_cell_measurement_temperature 112
_cell_measurement_theta_max 26.423
_cell_measurement_theta_min 2.282
_cell_volume 24239.5(7)
_diffrn_ambient_temperature 112
_diffrn_detector_area_resol_mean 44.5
_diffrn_measured_fraction_theta_full 0.999
_diffrn_measured_fraction_theta_max 0.999
_diffrn_measurement_device_type 'CCD area detector'
_diffrn_measurement_method '\w scans'
_diffrn_radiation_monochromator graphite
_diffrn_radiation_source 'fine-focus sealed tube'
_diffrn_radiation_type MoK\a
_diffrn_radiation_wavelength 0.71073
_diffrn_reflns_av_R_equivalents 0.0687
_diffrn_reflns_av_sigmaI/netI 0.0601
_diffrn_reflns_limit_h_max 53
_diffrn_reflns_limit_h_min -43
_diffrn_reflns_limit_k_max 52
_diffrn_reflns_limit_k_min -53
_diffrn_reflns_limit_l_max 18
_diffrn_reflns_limit_l_min -18
_diffrn_reflns_number 87406
_diffrn_reflns_theta_full 27.51
_diffrn_reflns_theta_max 27.51
_diffrn_reflns_theta_min 1.98
_diffrn_standards_decay_% 0
_diffrn_standards_interval_time 400
_diffrn_standards_number ?
_exptl_absorpt_coefficient_mu 2.663
_exptl_absorpt_correction_T_max .773
_exptl_absorpt_correction_T_min .561
_exptl_absorpt_correction_type semi-empirical
_exptl_absorpt_process_details 'SADABS (Sheldrick, 1996)'
_exptl_crystal_colour 'dark brown'
_exptl_crystal_density_diffrn 1.685
_exptl_crystal_density_meas ?
_exptl_crystal_density_method 'not measured'
_exptl_crystal_description needle
_exptl_crystal_F_000 12486
_exptl_crystal_size_max .18
_exptl_crystal_size_mid .20
_exptl_crystal_size_min .40
_refine_diff_density_max 1.104
_refine_diff_density_min -1.709
_refine_diff_density_rms 0.122
_refine_ls_extinction_coef ?
_refine_ls_extinction_method none
_refine_ls_goodness_of_fit_ref 1.294
_refine_ls_hydrogen_treatment constr
_refine_ls_matrix_type full
_refine_ls_number_parameters 748
_refine_ls_number_reflns 13912
_refine_ls_number_restraints 0
_refine_ls_restrained_S_all 1.294
_refine_ls_R_factor_all 0.0786
_refine_ls_R_factor_gt 0.0510
_refine_ls_shift/su_max 0.188
_refine_ls_shift/su_mean 0.003
_refine_ls_structure_factor_coef Fsqd
_refine_ls_weighting_details
; calc
   [\s^2^(Fo^2^)+(0.05Fo^2^)^2^]^-1^
;
_refine_ls_weighting_scheme calc
_refine_ls_wR_factor_gt 0.1286
_refine_ls_wR_factor_ref 0.1353
_reflns_number_gt 9560
_reflns_number_total 13912
_reflns_threshold_expression I>2\s(I)
_cod_depositor_comments
;
The following automatic conversions were performed:
'_symmetry_cell_setting' value 'Tetragonal' changed to 'tetragonal'
according to '/home/saulius/struct/CIF-dictionaries/cif_core.dic'
dictionary named 'cif_core.dic' version 2.4.1 from 2010-06-29.

Automatic conversion script
Id: cif_fix_enum 1527 2010-12-29 10:47:43Z saulius 
;
_cod_original_sg_symbol_H-M I4(1)/a
_cod_original_formula_sum 'C107.40 H110.80 Br4 Cl2.80 Mn12 N6 O32'
_cod_database_code 5000357

loop_
_symmetry_equiv_pos_as_xyz
'x, y, z'
'-x+1/2, -y, z+1/2'
'-y+3/4, x+1/4, z+1/4'
'y+3/4, -x+3/4, z+3/4'
'x+1/2, y+1/2, z+1/2'
'-x+1, -y+1/2, z+1'
'-y+5/4, x+3/4, z+3/4'
'y+5/4, -x+5/4, z+5/4'
'-x, -y, -z'
'x-1/2, y, -z-1/2'
'y-3/4, -x-1/4, -z-1/4'
'-y-3/4, x-3/4, -z-3/4'
'-x+1/2, -y+1/2, -z+1/2'
'x, y+1/2, -z'
'y-1/4, -x+1/4, -z+1/4'
'-y-1/4, x-1/4, -z-1/4'

loop_
_atom_site_label
_atom_site_type_symbol
_atom_site_fract_x
_atom_site_fract_y
_atom_site_fract_z
_atom_site_U_iso_or_equiv
_atom_site_adp_type
_atom_site_occupancy
_atom_site_symmetry_multiplicity
_atom_site_calc_flag
_atom_site_refinement_flags
_atom_site_disorder_assembly
_atom_site_disorder_group
Mn1 Mn 0.720018(16) 0.232571(16) 0.29473(5) 0.01722(15) Uani 1 1 d . . .
Mn2 Mn 0.712786(16) 0.308598(16) 0.15696(5) 0.01924(15) Uani 1 1 d . . .
Mn3 Mn 0.753589(16) 0.203480(16) 0.12939(5) 0.01812(15) Uani 1 1 d . . .
Mn4 Mn 0.679819(16) 0.230900(16) 0.09073(5) 0.02058(16) Uani 1 1 d . . .
Mn5 Mn 0.740274(17) 0.266888(16) -0.00315(5) 0.01952(16) Uani 1 1 d . . .
Mn6 Mn 0.666463(17) 0.296578(18) -0.02520(5) 0.02434(17) Uani 1 1 d . . .
Br7 Br 0.726442(14) 0.202732(13) -0.04677(4) 0.03630(14) Uani 1 1 d . . .
Br8 Br 0.636292(15) 0.308832(15) -0.17988(4) 0.04281(16) Uani 1 1 d . . .
O9 O 0.76335(7) 0.21859(7) 0.2664(2) 0.0178(6) Uani 1 1 d . . .
O10 O 0.70209(7) 0.27189(7) 0.0750(2) 0.0201(7) Uani 1 1 d . . .
O11 O 0.71112(7) 0.21573(7) 0.1732(2) 0.0198(7) Uani 1 1 d . . .
O12 O 0.76521(7) 0.24657(7) 0.0927(2) 0.0190(6) Uani 1 1 d . . .
O13 O 0.67529(7) 0.24690(7) 0.3219(2) 0.0230(7) Uani 1 1 d . . .
C14 C 0.64879(11) 0.24447(10) 0.2788(3) 0.0192(9) Uani 1 1 d . . .
O15 O 0.64489(8) 0.24009(8) 0.1940(2) 0.0286(8) Uani 1 1 d . . .
C16 C 0.61851(12) 0.24756(11) 0.3371(3) 0.0250(10) Uani 1 1 d . . .
C17 C 0.58785(12) 0.24876(12) 0.2954(4) 0.0298(11) Uani 1 1 d . . .
H17 H 0.5860 0.2469 0.2309 0.036 Uiso 1 1 calc R . .
C18 C 0.56034(13) 0.25271(14) 0.3492(4) 0.0408(14) Uani 1 1 d . . .
H18 H 0.5400 0.2538 0.3209 0.049 Uiso 1 1 calc R . .
C19 C 0.56300(13) 0.25502(14) 0.4455(4) 0.0419(14) Uani 1 1 d . . .
H19 H 0.5444 0.2573 0.4818 0.050 Uiso 1 1 calc R . .
C20 C 0.59271(13) 0.25399(13) 0.4874(4) 0.0375(13) Uani 1 1 d . . .
H20 H 0.5944 0.2558 0.5520 0.045 Uiso 1 1 calc R . .
C21 C 0.62055(12) 0.25022(12) 0.4335(4) 0.0306(11) Uani 1 1 d . . .
H21 H 0.6408 0.2495 0.4624 0.037 Uiso 1 1 calc R . .
O22 O 0.70265(8) 0.18781(8) 0.3576(2) 0.0255(7) Uani 1 1 d . . .
C23 C 0.71880(11) 0.17447(11) 0.4205(3) 0.0201(10) Uani 1 1 d . . .
O24 O 0.75508(8) 0.31526(7) 0.0453(2) 0.0237(7) Uani 1 1 d . . .
C25 C 0.70573(12) 0.14205(11) 0.4580(3) 0.0256(11) Uani 1 1 d . . .
C26 C 0.67568(12) 0.13059(12) 0.4292(4) 0.0338(12) Uani 1 1 d . . .
H26 H 0.6628 0.1431 0.3899 0.041 Uiso 1 1 calc R . .
C27 C 0.66497(14) 0.10061(14) 0.4589(5) 0.0464(16) Uani 1 1 d . . .
H27 H 0.6450 0.0926 0.4388 0.056 Uiso 1 1 calc R . .
C28 C 0.68431(14) 0.08218(13) 0.5197(5) 0.0467(16) Uani 1 1 d . . .
H28 H 0.6770 0.0621 0.5407 0.056 Uiso 1 1 calc R . .
C29 C 0.71388(14) 0.09354(13) 0.5481(4) 0.0407(14) Uani 1 1 d . . .
H29 H 0.7267 0.0812 0.5880 0.049 Uiso 1 1 calc R . .
C30 C 0.72473(12) 0.12376(12) 0.5171(4) 0.0300(11) Uani 1 1 d . . .
H30 H 0.7448 0.1316 0.5364 0.036 Uiso 1 1 calc R . .
O31 O 0.67790(8) 0.31706(8) 0.2638(2) 0.0241(7) Uani 1 1 d . . .
C32 C 0.82179(11) 0.18256(10) 0.1491(3) 0.0230(10) Uani 1 1 d . . .
O33 O 0.79712(7) 0.18872(7) 0.0965(2) 0.0221(7) Uani 1 1 d . . .
C34 C 0.85244(11) 0.17393(11) 0.0983(3) 0.0231(10) Uani 1 1 d . . .
C35 C 0.85324(12) 0.17266(11) 0.0009(3) 0.0274(11) Uani 1 1 d . . .
H35 H 0.8343 0.1761 -0.0332 0.033 Uiso 1 1 calc R . .
C36 C 0.88220(13) 0.16622(13) -0.0452(4) 0.0340(12) Uani 1 1 d . . .
H36 H 0.8828 0.1658 -0.1101 0.041 Uiso 1 1 calc R . .
C37 C 0.91022(13) 0.16045(13) 0.0055(4) 0.0363(13) Uani 1 1 d . . .
H37 H 0.9296 0.1560 -0.0253 0.044 Uiso 1 1 calc R . .
C38 C 0.90934(12) 0.16135(12) 0.1027(4) 0.0334(12) Uani 1 1 d . . .
H38 H 0.9282 0.1574 0.1367 0.040 Uiso 1 1 calc R . .
C39 C 0.88073(11) 0.16806(11) 0.1488(4) 0.0272(11) Uani 1 1 d . . .
H39 H 0.8803 0.1687 0.2138 0.033 Uiso 1 1 calc R . .
O40 O 0.73353(8) 0.35082(7) 0.2038(2) 0.0236(7) Uani 1 1 d . . .
C41 C 0.75170(11) 0.14012(11) 0.2242(3) 0.0220(10) Uani 1 1 d . . .
O42 O 0.74379(7) 0.15765(7) 0.1549(2) 0.0220(7) Uani 1 1 d . . .
C43 C 0.74192(11) 0.10507(11) 0.2190(3) 0.0233(10) Uani 1 1 d . . .
C44 C 0.73178(12) 0.09180(12) 0.1347(4) 0.0332(12) Uani 1 1 d . . .
H44 H 0.7315 0.1046 0.0811 0.040 Uiso 1 1 calc R . .
C45 C 0.72199(15) 0.05933(13) 0.1301(5) 0.0444(15) Uani 1 1 d . . .
H45 H 0.7152 0.0504 0.0737 0.053 Uiso 1 1 calc R . .
C46 C 0.72247(15) 0.04075(13) 0.2096(5) 0.0464(15) Uani 1 1 d . . .
H46 H 0.7162 0.0191 0.2066 0.056 Uiso 1 1 calc R . .
C47 C 0.73209(15) 0.05358(13) 0.2932(4) 0.0460(15) Uani 1 1 d . . .
H47 H 0.7318 0.0408 0.3469 0.055 Uiso 1 1 calc R . .
C48 C 0.74224(12) 0.08568(11) 0.2980(4) 0.0311(12) Uani 1 1 d . . .
H48 H 0.7493 0.0942 0.3546 0.037 Uiso 1 1 calc R . .
O49 O 0.65127(8) 0.24763(8) 0.0000(2) 0.0274(8) Uani 1 1 d . . .
C50 C 0.62462(12) 0.22935(13) -0.0350(4) 0.0349(12) Uani 1 1 d . . .
H50A H 0.6141 0.2415 -0.0845 0.042 Uiso 1 1 calc R . .
H50B H 0.6089 0.2260 0.0146 0.042 Uiso 1 1 calc R . .
C51 C 0.63556(13) 0.19649(13) -0.0725(4) 0.0356(13) Uani 1 1 d . . .
H51A H 0.6180 0.1871 -0.1088 0.043 Uiso 1 1 calc R . .
H51B H 0.6538 0.1998 -0.1144 0.043 Uiso 1 1 calc R . .
C52 C 0.64536(12) 0.17281(12) 0.0013(4) 0.0304(12) Uani 1 1 d . . .
C53 C 0.63906(13) 0.14000(14) -0.0090(4) 0.0411(14) Uani 1 1 d . . .
H53 H 0.6292 0.1324 -0.0632 0.049 Uiso 1 1 calc R . .
C54 C 0.64732(14) 0.11854(14) 0.0604(5) 0.0481(16) Uani 1 1 d . . .
H54 H 0.6437 0.0964 0.0528 0.058 Uiso 1 1 calc R . .
C55 C 0.66099(12) 0.13008(12) 0.1410(4) 0.0359(13) Uani 1 1 d . . .
H55 H 0.6658 0.1161 0.1902 0.043 Uiso 1 1 calc R . .
C56 C 0.66748(11) 0.16239(12) 0.1478(4) 0.0282(11) Uani 1 1 d . . .
H56 H 0.6771 0.1702 0.2022 0.034 Uiso 1 1 calc R . .
N57 N 0.66045(9) 0.18375(9) 0.0784(3) 0.0248(9) Uani 1 1 d . . .
O58 O 0.71234(7) 0.28423(8) -0.0948(2) 0.0247(7) Uani 1 1 d . . .
C59 C 0.72254(12) 0.29117(12) -0.1873(3) 0.0283(11) Uani 1 1 d . . .
H59A H 0.7061 0.3041 -0.2183 0.034 Uiso 1 1 calc R . .
H59B H 0.7250 0.2710 -0.2216 0.034 Uiso 1 1 calc R . .
C60 C 0.75452(12) 0.30946(12) -0.1880(3) 0.0300(11) Uani 1 1 d . . .
H60A H 0.7577 0.3190 -0.2493 0.036 Uiso 1 1 calc R . .
H60B H 0.7535 0.3270 -0.1429 0.036 Uiso 1 1 calc R . .
C61 C 0.78287(12) 0.28823(12) -0.1654(3) 0.0268(11) Uani 1 1 d . . .
C62 C 0.81085(13) 0.28913(13) -0.2194(4) 0.0321(12) Uani 1 1 d . . .
H62 H 0.8131 0.3048 -0.2659 0.039 Uiso 1 1 calc R . .
C63 C 0.83521(13) 0.26685(13) -0.2041(4) 0.0328(12) Uani 1 1 d . . .
H63 H 0.8538 0.2671 -0.2409 0.039 Uiso 1 1 calc R . .
C64 C 0.83195(12) 0.24404(13) -0.1338(3) 0.0309(12) Uani 1 1 d . . .
H64 H 0.8480 0.2285 -0.1233 0.037 Uiso 1 1 calc R . .
C65 C 0.80398(11) 0.24505(12) -0.0791(3) 0.0253(10) Uani 1 1 d . . .
H65 H 0.8019 0.2303 -0.0302 0.030 Uiso 1 1 calc R . .
N66 N 0.77987(9) 0.26652(9) -0.0945(3) 0.0235(9) Uani 1 1 d . . .
O67 O 0.68864(7) 0.33208(7) 0.0674(2) 0.0230(7) Uani 1 1 d . . .
C68 C 0.67991(12) 0.36483(11) 0.0794(4) 0.0300(11) Uani 1 1 d . . .
H68A H 0.6974 0.3788 0.0587 0.036 Uiso 1 1 calc R . .
H68B H 0.6758 0.3692 0.1449 0.036 Uiso 1 1 calc R . .
C69 C 0.64876(12) 0.37157(12) 0.0210(4) 0.0324(12) Uani 1 1 d . . .
H69A H 0.6438 0.3946 0.0227 0.039 Uiso 1 1 calc R . .
H69B H 0.6525 0.3655 -0.0436 0.039 Uiso 1 1 calc R . .
C70 C 0.62063(12) 0.35270(13) 0.0589(4) 0.0330(12) Uani 1 1 d . . .
C71 C 0.59511(14) 0.36803(15) 0.1039(4) 0.0455(15) Uani 1 1 d . . .
H71 H 0.5948 0.3906 0.1088 0.055 Uiso 1 1 calc R . .
C72 C 0.57010(15) 0.34987(17) 0.1414(5) 0.0536(17) Uani 1 1 d . . .
H72 H 0.5527 0.3599 0.1710 0.064 Uiso 1 1 calc R . .
C73 C 0.57161(14) 0.31640(17) 0.1340(5) 0.0550(18) Uani 1 1 d . . .
H73 H 0.5553 0.3034 0.1591 0.066 Uiso 1 1 calc R . .
C74 C 0.59802(13) 0.30265(15) 0.0881(4) 0.0413(14) Uani 1 1 d . . .
H74 H 0.5991 0.2801 0.0834 0.050 Uiso 1 1 calc R . .
N75 N 0.62185(10) 0.32013(11) 0.0505(3) 0.0324(10) Uani 1 1 d . . .
Cl76 Cl 0.56500(9) 0.23966(9) -0.2387(2) 0.0973(15) Uani 0.692(5) 1 d P . .
Cl77 Cl 0.53343(15) 0.29130(10) -0.3274(3) 0.154(3) Uani 0.692(5) 1 d P . .
C78 C 0.5530(3) 0.2782(3) -0.2243(10) 0.101(5) Uani 0.692(5) 1 d P . .
H78A H 0.5716 0.2919 -0.2114 0.122 Uiso 0.692(5) 1 calc PR . .
H78B H 0.5381 0.2797 -0.1719 0.122 Uiso 0.692(5) 1 calc PR . .
C79 C 0.7383(3) 0.0826(3) -0.1535(8) 0.071(3) Uiso 0.75 1 d P . .
C80 C 0.7420(3) 0.1138(3) -0.1349(8) 0.077(3) Uiso 0.75 1 d P . .
C81 C 0.7164(3) 0.0332(3) -0.2372(8) 0.083(3) Uiso 0.75 1 d P . .
C82 C 0.7095(4) 0.0695(4) -0.1905(12) 0.069(4) Uiso 0.50 1 d P . .
C83 C 0.7785(4) 0.1258(4) -0.1410(13) 0.073(4) Uiso 0.50 1 d P . .
C84 C 0.7774(5) 0.1220(5) -0.0778(15) 0.086(5) Uiso 0.50 1 d P . .
C85 C 0.7856(7) 0.1124(7) -0.284(2) 0.068(8) Uiso 0.25 1 d P . .
C86 C 0.6847(9) 0.0501(9) -0.134(3) 0.091(11) Uiso 0.25 1 d P . .
C87 C 0.6966(7) 0.0839(7) -0.130(2) 0.057(7) Uiso 0.25 1 d P . .
C88 C 0.7956(4) 0.1093(4) -0.0199(12) 0.072(4) Uiso 0.50 1 d P . .
C89 C 0.7871(6) 0.1043(6) -0.2024(19) 0.050(6) Uiso 0.25 1 d P . .

loop_
_atom_site_aniso_label
_atom_site_aniso_U_11
_atom_site_aniso_U_22
_atom_site_aniso_U_33
_atom_site_aniso_U_23
_atom_site_aniso_U_13
_atom_site_aniso_U_12
Mn1 0.0203(4) 0.0177(3) 0.0136(3) 0.0012(3) -0.0033(3) 0.0000(3)
Mn2 0.0238(4) 0.0182(4) 0.0158(3) 0.0022(3) -0.0041(3) 0.0027(3)
Mn3 0.0216(4) 0.0177(3) 0.0151(3) 0.0016(3) -0.0028(3) 0.0004(3)
Mn4 0.0224(4) 0.0220(4) 0.0174(4) 0.0019(3) -0.0060(3) -0.0012(3)
Mn5 0.0245(4) 0.0209(4) 0.0131(3) 0.0027(3) -0.0028(3) 0.0010(3)
Mn6 0.0267(4) 0.0276(4) 0.0187(4) 0.0043(3) -0.0064(3) 0.0042(3)
Br7 0.0409(3) 0.0389(3) 0.0290(3) 0.0000(2) -0.0044(2) -0.0017(2)
Br8 0.0523(4) 0.0477(4) 0.0284(3) 0.0029(3) -0.0140(3) 0.0152(3)
O9 0.0213(16) 0.0186(16) 0.0135(15) 0.0007(12) -0.0048(12) 0.0013(12)
O10 0.0222(17) 0.0222(17) 0.0161(16) 0.0017(13) -0.0030(13) 0.0013(13)
O11 0.0232(17) 0.0201(16) 0.0161(16) -0.0007(13) -0.0035(13) 0.0011(12)
O12 0.0219(16) 0.0210(16) 0.0141(15) 0.0018(12) -0.0030(12) -0.0012(12)
O13 0.0235(17) 0.0229(17) 0.0226(17) -0.0008(14) -0.0023(14) 0.0012(13)
C14 0.026(2) 0.011(2) 0.020(2) 0.0016(17) -0.0060(19) 0.0021(17)
O15 0.0246(18) 0.035(2) 0.0263(19) -0.0002(15) -0.0023(14) 0.0017(14)
C16 0.029(3) 0.020(2) 0.026(3) 0.000(2) -0.002(2) -0.0004(19)
C17 0.028(3) 0.027(3) 0.035(3) -0.003(2) 0.000(2) 0.000(2)
C18 0.026(3) 0.047(4) 0.050(4) -0.005(3) -0.001(3) 0.000(2)
C19 0.032(3) 0.046(4) 0.048(4) -0.002(3) 0.015(3) 0.000(3)
C20 0.045(3) 0.034(3) 0.033(3) -0.001(2) 0.004(3) 0.001(2)
C21 0.030(3) 0.031(3) 0.031(3) 0.001(2) -0.001(2) -0.006(2)
O22 0.0300(19) 0.0248(18) 0.0216(18) 0.0042(14) -0.0026(14) -0.0037(14)
C23 0.026(3) 0.019(2) 0.015(2) 0.0011(18) 0.0017(19) 0.0071(18)
O24 0.0293(19) 0.0199(17) 0.0218(17) 0.0021(13) -0.0010(14) 0.0006(13)
C25 0.030(3) 0.022(2) 0.026(3) 0.004(2) 0.007(2) 0.0016(19)
C26 0.027(3) 0.030(3) 0.044(3) 0.007(2) 0.003(2) -0.003(2)
C27 0.026(3) 0.046(4) 0.067(4) 0.014(3) 0.010(3) -0.010(3)
C28 0.044(4) 0.027(3) 0.070(5) 0.015(3) 0.015(3) -0.003(3)
C29 0.046(4) 0.029(3) 0.047(4) 0.015(3) 0.005(3) 0.009(2)
C30 0.034(3) 0.024(3) 0.032(3) 0.006(2) 0.003(2) 0.003(2)
O31 0.0280(18) 0.0269(18) 0.0173(17) 0.0044(14) 0.0001(14) 0.0041(14)
C32 0.024(3) 0.014(2) 0.031(3) 0.0032(19) 0.002(2) 0.0004(18)
O33 0.0226(17) 0.0229(17) 0.0208(17) -0.0020(13) -0.0039(13) 0.0035(13)
C34 0.022(2) 0.019(2) 0.028(3) -0.0004(19) 0.001(2) -0.0022(18)
C35 0.028(3) 0.026(3) 0.028(3) -0.001(2) -0.002(2) 0.001(2)
C36 0.037(3) 0.037(3) 0.027(3) -0.003(2) 0.003(2) 0.001(2)
C37 0.031(3) 0.037(3) 0.040(3) -0.001(3) 0.009(2) 0.002(2)
C38 0.025(3) 0.034(3) 0.041(3) 0.005(2) -0.001(2) 0.001(2)
C39 0.028(3) 0.024(3) 0.030(3) 0.000(2) 0.001(2) 0.002(2)
O40 0.0292(18) 0.0200(17) 0.0215(18) 0.0013(13) -0.0032(14) 0.0005(13)
C41 0.022(2) 0.018(2) 0.026(3) -0.0017(19) 0.002(2) 0.0048(18)
O42 0.0298(18) 0.0180(16) 0.0183(17) 0.0007(13) -0.0039(14) -0.0004(13)
C43 0.021(2) 0.020(2) 0.028(3) 0.002(2) 0.0029(19) 0.0002(18)
C44 0.039(3) 0.026(3) 0.035(3) 0.002(2) -0.004(2) -0.002(2)
C45 0.054(4) 0.028(3) 0.051(4) -0.010(3) -0.006(3) -0.006(3)
C46 0.054(4) 0.021(3) 0.063(4) -0.002(3) 0.007(3) -0.008(3)
C47 0.058(4) 0.031(3) 0.049(4) 0.013(3) 0.012(3) -0.002(3)
C48 0.038(3) 0.021(3) 0.034(3) 0.000(2) 0.006(2) 0.003(2)
O49 0.0248(18) 0.0346(19) 0.0230(18) 0.0043(15) -0.0101(14) -0.0026(14)
C50 0.029(3) 0.045(3) 0.031(3) 0.002(2) -0.013(2) -0.005(2)
C51 0.032(3) 0.050(3) 0.025(3) -0.004(2) -0.007(2) -0.008(2)
C52 0.022(3) 0.035(3) 0.034(3) -0.008(2) 0.000(2) -0.006(2)
C53 0.040(3) 0.042(3) 0.041(3) -0.015(3) -0.001(3) -0.013(3)
C54 0.046(4) 0.030(3) 0.068(5) -0.008(3) 0.004(3) -0.009(3)
C55 0.030(3) 0.028(3) 0.049(4) 0.005(2) -0.004(3) -0.008(2)
C56 0.024(3) 0.029(3) 0.031(3) 0.002(2) -0.003(2) -0.007(2)
N57 0.022(2) 0.028(2) 0.024(2) -0.0029(17) -0.0011(17) -0.0030(16)
O58 0.0275(18) 0.0314(19) 0.0154(16) 0.0069(14) -0.0055(13) 0.0039(14)
C59 0.034(3) 0.034(3) 0.017(2) 0.006(2) -0.003(2) 0.006(2)
C60 0.042(3) 0.027(3) 0.021(3) 0.009(2) 0.003(2) 0.005(2)
C61 0.036(3) 0.027(3) 0.016(2) -0.0005(19) -0.003(2) -0.007(2)
C62 0.036(3) 0.035(3) 0.025(3) 0.004(2) 0.000(2) -0.005(2)
C63 0.030(3) 0.045(3) 0.023(3) 0.000(2) 0.005(2) -0.009(2)
C64 0.034(3) 0.038(3) 0.021(3) 0.002(2) -0.004(2) 0.004(2)
C65 0.029(3) 0.029(3) 0.018(2) 0.003(2) 0.001(2) 0.001(2)
N66 0.032(2) 0.023(2) 0.0155(19) 0.0012(16) -0.0029(16) -0.0031(17)
O67 0.0284(18) 0.0214(17) 0.0191(17) 0.0034(13) -0.0043(14) 0.0067(13)
C68 0.039(3) 0.021(3) 0.031(3) 0.007(2) -0.005(2) 0.005(2)
C69 0.037(3) 0.026(3) 0.035(3) 0.007(2) -0.005(2) 0.011(2)
C70 0.029(3) 0.039(3) 0.030(3) 0.003(2) -0.008(2) 0.013(2)
C71 0.046(4) 0.043(4) 0.048(4) 0.008(3) -0.003(3) 0.019(3)
C72 0.039(4) 0.061(4) 0.060(4) 0.010(3) 0.009(3) 0.021(3)
C73 0.032(3) 0.071(5) 0.061(4) 0.021(4) 0.007(3) 0.005(3)
C74 0.034(3) 0.045(4) 0.045(4) 0.011(3) 0.001(3) 0.004(3)
N75 0.031(2) 0.035(3) 0.031(2) 0.006(2) -0.0049(19) 0.0053(19)
Cl76 0.101(3) 0.108(3) 0.084(2) -0.022(2) -0.042(2) 0.029(2)
Cl77 0.284(7) 0.082(3) 0.095(3) -0.010(2) -0.015(4) 0.080(3)
C78 0.082(9) 0.126(12) 0.096(11) -0.045(9) -0.012(8) 0.049(8)

loop_
_atom_type_symbol
_atom_type_description
_atom_type_scat_dispersion_real
_atom_type_scat_dispersion_imag
_atom_type_scat_source
Mn Mn 0.3368 0.7283 'International Tables Vol C Tables 4.2.6.8 and 6.1.1.4'
Br Br -0.2901 2.4595 'International Tables Vol C Tables 4.2.6.8 and 6.1.1.4'
O O 0.0106 0.0060 'International Tables Vol C Tables 4.2.6.8 and 6.1.1.4'
C C 0.0033 0.0016 'International Tables Vol C Tables 4.2.6.8 and 6.1.1.4'
H H 0.0000 0.0000 'International Tables Vol C Tables 4.2.6.8 and 6.1.1.4'
N N 0.0061 0.0033 'International Tables Vol C Tables 4.2.6.8 and 6.1.1.4'
Cl Cl 0.1484 0.1585 'International Tables Vol C Tables 4.2.6.8 and 6.1.1.4'

loop_
_geom_angle_atom_site_label_1
_geom_angle_atom_site_label_2
_geom_angle_atom_site_label_3
_geom_angle
_geom_angle_site_symmetry_1
_geom_angle_site_symmetry_3
_geom_angle_publ_flag
O11 Mn1 O9 82.90(13) . . ?
O11 Mn1 O12 170.45(13) . 13_655 ?
O9 Mn1 O12 91.01(12) . 13_655 ?
O11 Mn1 O13 96.26(13) . . ?
O9 Mn1 O13 179.13(13) . . ?
O12 Mn1 O13 89.80(13) 13_655 . ?
O11 Mn1 O22 90.38(12) . . ?
O9 Mn1 O22 98.01(12) . . ?
O12 Mn1 O22 97.77(12) 13_655 . ?
O13 Mn1 O22 82.22(13) . . ?
O11 Mn1 O9 91.61(12) . 13_655 ?
O9 Mn1 O9 84.54(12) . 13_655 ?
O12 Mn1 O9 80.45(11) 13_655 13_655 ?
O13 Mn1 O9 95.25(12) . 13_655 ?
O22 Mn1 O9 176.94(12) . 13_655 ?
O11 Mn1 Mn3 38.90(9) . . ?
O9 Mn1 Mn3 44.15(9) . . ?
O12 Mn1 Mn3 134.06(9) 13_655 . ?
O13 Mn1 Mn3 134.99(10) . . ?
O22 Mn1 Mn3 98.08(9) . . ?
O9 Mn1 Mn3 84.92(8) 13_655 . ?
O11 Mn1 Mn3 135.01(9) . 13_655 ?
O9 Mn1 Mn3 90.18(9) . 13_655 ?
O12 Mn1 Mn3 37.21(9) 13_655 13_655 ?
O13 Mn1 Mn3 90.25(9) . 13_655 ?
O22 Mn1 Mn3 134.60(9) . 13_655 ?
O9 Mn1 Mn3 43.40(7) 13_655 13_655 ?
Mn3 Mn1 Mn3 117.59(2) . 13_655 ?
O11 Mn1 Mn1 86.84(9) . 13_655 ?
O9 Mn1 Mn1 46.95(9) . 13_655 ?
O12 Mn1 Mn1 83.63(9) 13_655 13_655 ?
O13 Mn1 Mn1 132.84(10) . 13_655 ?
O22 Mn1 Mn1 144.92(9) . 13_655 ?
O9 Mn1 Mn1 37.59(7) 13_655 13_655 ?
Mn3 Mn1 Mn1 59.69(2) . 13_655 ?
Mn3 Mn1 Mn1 57.91(2) 13_655 13_655 ?
O9 Mn2 O67 172.75(14) 13_655 . ?
O9 Mn2 O10 90.47(13) 13_655 . ?
O67 Mn2 O10 82.55(13) . . ?
O9 Mn2 O40 95.61(13) 13_655 . ?
O67 Mn2 O40 90.41(13) . . ?
O10 Mn2 O40 160.36(13) . . ?
O9 Mn2 O31 91.78(13) 13_655 . ?
O67 Mn2 O31 92.81(13) . . ?
O10 Mn2 O31 113.84(13) . . ?
O40 Mn2 O31 84.69(13) . . ?
O9 Mn2 O24 94.59(12) 13_655 . ?
O67 Mn2 O24 82.52(12) . . ?
O10 Mn2 O24 81.45(12) . . ?
O40 Mn2 O24 79.46(12) . . ?
O31 Mn2 O24 163.41(12) . . ?
O9 Mn2 Mn5 84.80(9) 13_655 . ?
O67 Mn2 Mn5 88.48(10) . . ?
O10 Mn2 Mn5 37.67(9) . . ?
O40 Mn2 Mn5 124.28(9) . . ?
O31 Mn2 Mn5 151.01(9) . . ?
O24 Mn2 Mn5 45.19(8) . . ?
O12 Mn3 O11 94.24(13) . . ?
O12 Mn3 O33 89.58(13) . . ?
O11 Mn3 O33 174.33(13) . . ?
O12 Mn3 O42 173.98(13) . . ?
O11 Mn3 O42 90.26(13) . . ?
O33 Mn3 O42 86.23(13) . . ?
O12 Mn3 O9 86.21(12) . . ?
O11 Mn3 O9 77.94(12) . . ?
O33 Mn3 O9 98.16(12) . . ?
O42 Mn3 O9 98.66(12) . . ?
O12 Mn3 Br7 81.98(9) . . ?
O11 Mn3 Br7 86.17(9) . . ?
O33 Mn3 Br7 98.52(9) . . ?
O42 Mn3 Br7 94.36(9) . . ?
O9 Mn3 Br7 159.43(8) . . ?
O12 Mn3 Mn1 87.81(9) . . ?
O11 Mn3 Mn1 38.49(9) . . ?
O33 Mn3 Mn1 137.76(9) . . ?
O42 Mn3 Mn1 98.20(10) . . ?
O9 Mn3 Mn1 39.59(8) . . ?
Br7 Mn3 Mn1 122.74(3) . . ?
O12 Mn3 Mn1 37.54(9) . 13_655 ?
O11 Mn3 Mn1 88.92(9) . 13_655 ?
O33 Mn3 Mn1 91.58(9) . 13_655 ?
O42 Mn3 Mn1 146.81(9) . 13_655 ?
O9 Mn3 Mn1 48.85(8) . 13_655 ?
Br7 Mn3 Mn1 118.68(3) . 13_655 ?
Mn1 Mn3 Mn1 62.41(2) . 13_655 ?
O11 Mn4 O49 174.69(14) . . ?
O11 Mn4 O10 92.21(13) . . ?
O49 Mn4 O10 84.06(13) . . ?
O11 Mn4 O15 95.05(13) . . ?
O49 Mn4 O15 89.56(14) . . ?
O10 Mn4 O15 104.46(13) . . ?
O11 Mn4 N57 90.35(14) . . ?
O49 Mn4 N57 92.46(15) . . ?
O10 Mn4 N57 166.97(14) . . ?
O15 Mn4 N57 88.02(14) . . ?
O11 Mn4 Br7 80.95(10) . . ?
O49 Mn4 Br7 95.08(11) . . ?
O10 Mn4 Br7 87.56(9) . . ?
O15 Mn4 Br7 167.52(10) . . ?
N57 Mn4 Br7 80.22(11) . . ?
O11 Mn4 Mn5 83.28(10) . . ?
O49 Mn4 Mn5 91.52(10) . . ?
O10 Mn4 Mn5 34.57(9) . . ?
O15 Mn4 Mn5 138.39(10) . . ?
N57 Mn4 Mn5 133.44(11) . . ?
Br7 Mn4 Mn5 53.22(2) . . ?
O11 Mn4 Mn6 136.81(10) . . ?
O49 Mn4 Mn6 39.69(10) . . ?
O10 Mn4 Mn6 44.61(9) . . ?
O15 Mn4 Mn6 95.45(9) . . ?
N57 Mn4 Mn6 131.77(11) . . ?
Br7 Mn4 Mn6 95.51(3) . . ?
Mn5 Mn4 Mn6 61.74(2) . . ?
O58 Mn5 O12 174.48(14) . . ?
O58 Mn5 O10 82.38(13) . . ?
O12 Mn5 O10 93.88(13) . . ?
O58 Mn5 N66 92.46(14) . . ?
O12 Mn5 N66 91.55(14) . . ?
O10 Mn5 N66 173.45(14) . . ?
O58 Mn5 O24 92.63(13) . . ?
O12 Mn5 O24 91.22(12) . . ?
O10 Mn5 O24 86.94(12) . . ?
N66 Mn5 O24 89.29(13) . . ?
O58 Mn5 Br7 94.50(10) . . ?
O12 Mn5 Br7 81.65(9) . . ?
O10 Mn5 Br7 93.70(9) . . ?
N66 Mn5 Br7 90.71(11) . . ?
O24 Mn5 Br7 172.86(9) . . ?
O58 Mn5 Mn2 94.77(10) . . ?
O12 Mn5 Mn2 84.65(9) . . ?
O10 Mn5 Mn2 38.18(9) . . ?
N66 Mn5 Mn2 139.15(11) . . ?
O24 Mn5 Mn2 50.29(8) . . ?
Br7 Mn5 Mn2 128.55(3) . . ?
O58 Mn5 Mn4 89.62(10) . . ?
O12 Mn5 Mn4 85.02(9) . . ?
O10 Mn5 Mn4 34.42(9) . . ?
N66 Mn5 Mn4 150.23(11) . . ?
O24 Mn5 Mn4 120.29(9) . . ?
Br7 Mn5 Mn4 59.53(2) . . ?
Mn2 Mn5 Mn4 70.06(2) . . ?
O49 Mn6 O67 130.74(12) . . ?
O49 Mn6 O58 96.31(12) . . ?
O67 Mn6 O58 94.09(12) . . ?
O49 Mn6 O10 70.34(11) . . ?
O67 Mn6 O10 69.35(11) . . ?
O58 Mn6 O10 68.34(11) . . ?
O49 Mn6 N75 94.73(14) . . ?
O67 Mn6 N75 76.63(14) . . ?
O58 Mn6 N75 168.65(14) . . ?
O10 Mn6 N75 113.32(13) . . ?
O49 Mn6 Br8 100.81(9) . . ?
O67 Mn6 Br8 126.31(8) . . ?
O58 Mn6 Br8 93.98(8) . . ?
O10 Mn6 Br8 158.42(8) . . ?
N75 Mn6 Br8 86.51(11) . . ?
O49 Mn6 Mn4 34.15(8) . . ?
O67 Mn6 Mn4 100.28(8) . . ?
O58 Mn6 Mn4 83.84(8) . . ?
O10 Mn6 Mn4 36.37(8) . . ?
N75 Mn6 Mn4 104.06(11) . . ?
Br8 Mn6 Mn4 133.36(3) . . ?
Mn3 Br7 Mn5 72.56(2) . . ?
Mn3 Br7 Mn4 69.70(2) . . ?
Mn5 Br7 Mn4 67.26(2) . . ?
Mn2 O9 Mn1 123.35(16) 13_655 . ?
Mn2 O9 Mn3 118.52(15) 13_655 . ?
Mn1 O9 Mn3 96.25(12) . . ?
Mn2 O9 Mn1 126.66(14) 13_655 13_655 ?
Mn1 O9 Mn1 95.46(12) . 13_655 ?
Mn3 O9 Mn1 87.74(11) . 13_655 ?
Mn4 O10 Mn5 111.01(15) . . ?
Mn4 O10 Mn2 135.13(16) . . ?
Mn5 O10 Mn2 104.15(14) . . ?
Mn4 O10 Mn6 99.01(12) . . ?
Mn5 O10 Mn6 101.80(13) . . ?
Mn2 O10 Mn6 100.17(12) . . ?
Mn4 O11 Mn1 126.24(16) . . ?
Mn4 O11 Mn3 120.73(16) . . ?
Mn1 O11 Mn3 102.61(14) . . ?
Mn5 O12 Mn3 118.05(15) . . ?
Mn5 O12 Mn1 125.23(16) . 13_655 ?
Mn3 O12 Mn1 105.25(14) . 13_655 ?
C14 O13 Mn1 133.6(3) . . ?
O15 C14 O13 127.2(4) . . ?
O15 C14 C16 116.6(4) . . ?
O13 C14 C16 116.1(4) . . ?
C14 O15 Mn4 129.0(3) . . ?
C21 C16 C17 118.5(5) . . ?
C21 C16 C14 120.5(4) . . ?
C17 C16 C14 121.0(4) . . ?
C18 C17 C16 120.5(5) . . ?
C17 C18 C19 119.9(5) . . ?
C20 C19 C18 120.4(5) . . ?
C19 C20 C21 119.9(5) . . ?
C16 C21 C20 120.8(5) . . ?
C23 O22 Mn1 119.8(3) . . ?
O22 C23 O24 126.2(4) . 13_655 ?
O22 C23 C25 116.6(4) . . ?
O24 C23 C25 117.2(4) 13_655 . ?
C23 O24 Mn5 131.8(3) 13_655 . ?
C23 O24 Mn2 113.8(3) 13_655 . ?
Mn5 O24 Mn2 84.52(11) . . ?
C30 C25 C26 120.2(5) . . ?
C30 C25 C23 119.4(4) . . ?
C26 C25 C23 120.3(4) . . ?
C27 C26 C25 119.9(5) . . ?
C26 C27 C28 119.6(5) . . ?
C29 C28 C27 120.4(5) . . ?
C28 C29 C30 119.7(5) . . ?
C25 C30 C29 120.1(5) . . ?
C32 O31 Mn2 135.6(3) 13_655 . ?
O31 C32 O33 126.1(4) 13_655 . ?
O31 C32 C34 118.7(4) 13_655 . ?
O33 C32 C34 115.2(4) . . ?
C32 O33 Mn3 130.1(3) . . ?
C39 C34 C35 119.5(4) . . ?
C39 C34 C32 119.5(4) . . ?
C35 C34 C32 120.9(4) . . ?
C36 C35 C34 120.1(5) . . ?
C37 C36 C35 120.0(5) . . ?
C36 C37 C38 119.9(5) . . ?
C39 C38 C37 120.4(5) . . ?
C38 C39 C34 120.0(5) . . ?
C41 O40 Mn2 136.3(3) 13_655 . ?
O40 C41 O42 126.8(4) 13_655 . ?
O40 C41 C43 117.2(4) 13_655 . ?
O42 C41 C43 116.1(4) . . ?
C41 O42 Mn3 129.7(3) . . ?
C48 C43 C44 119.1(4) . . ?
C48 C43 C41 120.8(4) . . ?
C44 C43 C41 120.1(4) . . ?
C43 C44 C45 120.2(5) . . ?
C46 C45 C44 119.3(5) . . ?
C47 C46 C45 121.0(5) . . ?
C46 C47 C48 119.9(5) . . ?
C43 C48 C47 120.4(5) . . ?
C50 O49 Mn4 122.1(3) . . ?
C50 O49 Mn6 131.6(3) . . ?
Mn4 O49 Mn6 106.16(14) . . ?
O49 C50 C51 111.5(4) . . ?
C52 C51 C50 114.2(4) . . ?
N57 C52 C53 120.0(5) . . ?
N57 C52 C51 119.1(4) . . ?
C53 C52 C51 120.8(5) . . ?
C54 C53 C52 120.4(5) . . ?
C55 C54 C53 119.3(5) . . ?
C56 C55 C54 118.7(5) . . ?
N57 C56 C55 122.6(5) . . ?
C52 N57 C56 118.9(4) . . ?
C52 N57 Mn4 123.5(3) . . ?
C56 N57 Mn4 117.0(3) . . ?
C59 O58 Mn5 123.1(3) . . ?
C59 O58 Mn6 129.2(3) . . ?
Mn5 O58 Mn6 107.23(14) . . ?
O58 C59 C60 111.4(4) . . ?
C61 C60 C59 112.7(4) . . ?
N66 C61 C62 120.6(5) . . ?
N66 C61 C60 118.4(4) . . ?
C62 C61 C60 120.8(4) . . ?
C63 C62 C61 119.8(5) . . ?
C62 C63 C64 119.9(5) . . ?
C63 C64 C65 117.9(5) . . ?
N66 C65 C64 122.5(4) . . ?
C65 N66 C61 119.1(4) . . ?
C65 N66 Mn5 118.5(3) . . ?
C61 N66 Mn5 122.3(3) . . ?
C68 O67 Mn2 122.8(3) . . ?
C68 O67 Mn6 127.7(3) . . ?
Mn2 O67 Mn6 106.91(14) . . ?
O67 C68 C69 108.4(4) . . ?
C70 C69 C68 110.5(4) . . ?
N75 C70 C71 121.6(5) . . ?
N75 C70 C69 117.1(4) . . ?
C71 C70 C69 121.3(5) . . ?
C72 C71 C70 120.0(6) . . ?
C71 C72 C73 118.4(6) . . ?
C72 C73 C74 118.5(6) . . ?
N75 C74 C73 123.2(6) . . ?
C74 N75 C70 118.3(5) . . ?
C74 N75 Mn6 122.8(4) . . ?
C70 N75 Mn6 118.9(3) . . ?
Cl76 C78 Cl77 108.7(7) . . ?
C80 C79 C82 123.1(11) . . ?
C80 C79 C87 92.6(12) . . ?
C82 C79 C87 42.0(11) . . ?
C79 C80 C83 113.6(11) . . ?
C79 C80 C84 112.8(11) . . ?
C83 C80 C84 32.2(8) . . ?
C87 C82 C79 84.8(18) . . ?
C87 C82 C86 65(2) . . ?
C79 C82 C86 124.5(19) . . ?
C87 C82 C81 146(2) . . ?
C79 C82 C81 110.6(11) . . ?
C86 C82 C81 81.6(17) . . ?
C84 C83 C89 125(3) . . ?
C84 C83 C80 81.2(19) . . ?
C89 C83 C80 94.9(16) . . ?
C84 C83 C88 26.2(16) . . ?
C89 C83 C88 105.1(16) . . ?
C80 C83 C88 100.4(11) . . ?
C83 C84 C88 135(3) . . ?
C83 C84 C80 66.6(17) . . ?
C88 C84 C80 139.1(18) . . ?
C83 C84 C89 32.8(16) . . ?
C88 C84 C89 109.1(16) . . ?
C80 C84 C89 70.4(11) . . ?
C87 C86 C82 46.1(16) . . ?
C82 C87 C86 69(2) . . ?
C82 C87 C79 53.2(14) . . ?
C86 C87 C79 107(2) . . ?
C84 C88 C83 19.2(11) . . ?
C85 C89 C83 117(3) . . ?
C85 C89 C84 139(3) . . ?
C83 C89 C84 22.6(11) . . ?
C18 C17 H17 119.7 . . ?
C16 C17 H17 119.7 . . ?
C17 C18 H18 120.1 . . ?
C19 C18 H18 120.1 . . ?
C20 C19 H19 119.8 . . ?
C18 C19 H19 119.8 . . ?
C19 C20 H20 120.1 . . ?
C21 C20 H20 120.1 . . ?
C16 C21 H21 119.6 . . ?
C20 C21 H21 119.6 . . ?
C27 C26 H26 120.1 . . ?
C25 C26 H26 120.1 . . ?
C26 C27 H27 120.2 . . ?
C28 C27 H27 120.2 . . ?
C29 C28 H28 119.8 . . ?
C27 C28 H28 119.8 . . ?
C28 C29 H29 120.1 . . ?
C30 C29 H29 120.1 . . ?
C25 C30 H30 119.9 . . ?
C29 C30 H30 119.9 . . ?
C36 C35 H35 119.9 . . ?
C34 C35 H35 119.9 . . ?
C37 C36 H36 120.0 . . ?
C35 C36 H36 120.0 . . ?
C36 C37 H37 120.1 . . ?
C38 C37 H37 120.1 . . ?
C39 C38 H38 119.8 . . ?
C37 C38 H38 119.8 . . ?
C38 C39 H39 120.0 . . ?
C34 C39 H39 120.0 . . ?
C43 C44 H44 119.9 . . ?
C45 C44 H44 119.9 . . ?
C46 C45 H45 120.3 . . ?
C44 C45 H45 120.3 . . ?
C47 C46 H46 119.5 . . ?
C45 C46 H46 119.5 . . ?
C46 C47 H47 120.1 . . ?
C48 C47 H47 120.1 . . ?
C43 C48 H48 119.8 . . ?
C47 C48 H48 119.8 . . ?
O49 C50 H50A 109.3 . . ?
C51 C50 H50A 109.3 . . ?
O49 C50 H50B 109.3 . . ?
C51 C50 H50B 109.3 . . ?
H50A C50 H50B 108.0 . . ?
C52 C51 H51A 108.7 . . ?
C50 C51 H51A 108.7 . . ?
C52 C51 H51B 108.7 . . ?
C50 C51 H51B 108.7 . . ?
H51A C51 H51B 107.6 . . ?
C54 C53 H53 119.8 . . ?
C52 C53 H53 119.8 . . ?
C55 C54 H54 120.4 . . ?
C53 C54 H54 120.4 . . ?
C56 C55 H55 120.6 . . ?
C54 C55 H55 120.6 . . ?
N57 C56 H56 118.7 . . ?
C55 C56 H56 118.7 . . ?
O58 C59 H59A 109.4 . . ?
C60 C59 H59A 109.4 . . ?
O58 C59 H59B 109.4 . . ?
C60 C59 H59B 109.4 . . ?
H59A C59 H59B 108.0 . . ?
C61 C60 H60A 109.0 . . ?
C59 C60 H60A 109.0 . . ?
C61 C60 H60B 109.0 . . ?
C59 C60 H60B 109.0 . . ?
H60A C60 H60B 107.8 . . ?
C63 C62 H62 120.1 . . ?
C61 C62 H62 120.1 . . ?
C62 C63 H63 120.1 . . ?
C64 C63 H63 120.1 . . ?
C63 C64 H64 121.0 . . ?
C65 C64 H64 121.0 . . ?
N66 C65 H65 118.8 . . ?
C64 C65 H65 118.8 . . ?
O67 C68 H68A 110.0 . . ?
C69 C68 H68A 110.0 . . ?
O67 C68 H68B 110.0 . . ?
C69 C68 H68B 110.0 . . ?
H68A C68 H68B 108.4 . . ?
C70 C69 H69A 109.6 . . ?
C68 C69 H69A 109.6 . . ?
C70 C69 H69B 109.6 . . ?
C68 C69 H69B 109.6 . . ?
H69A C69 H69B 108.1 . . ?
C72 C71 H71 120.0 . . ?
C70 C71 H71 120.0 . . ?
C71 C72 H72 120.8 . . ?
C73 C72 H72 120.8 . . ?
C72 C73 H73 120.8 . . ?
C74 C73 H73 120.8 . . ?
N75 C74 H74 118.4 . . ?
C73 C74 H74 118.4 . . ?
Cl76 C78 H78A 109.9 . . ?
Cl77 C78 H78A 109.9 . . ?
Cl76 C78 H78B 109.9 . . ?
Cl77 C78 H78B 109.9 . . ?
H78A C78 H78B 108.3 . . ?

loop_
_geom_bond_atom_site_label_1
_geom_bond_atom_site_label_2
_geom_bond_distance
_geom_bond_site_symmetry_2
_geom_bond_publ_flag
Mn1 O11 1.907(3) . ?
Mn1 O9 1.917(3) . ?
Mn1 O12 1.924(3) 13_655 ?
Mn1 O13 1.972(3) . ?
Mn1 O22 2.171(3) . ?
Mn1 O9 2.296(3) 13_655 ?
Mn1 Mn3 2.9903(9) . ?
Mn1 Mn3 3.0472(9) 13_655 ?
Mn1 Mn1 3.1283(13) 13_655 ?
Mn2 O9 1.849(3) 13_655 ?
Mn2 O67 1.888(3) . ?
Mn2 O10 1.963(3) . ?
Mn2 O40 2.049(3) . ?
Mn2 O31 2.126(3) . ?
Mn2 O24 2.379(3) . ?
Mn2 Mn5 3.0786(10) . ?
Mn3 O12 1.910(3) . ?
Mn3 O11 1.924(3) . ?
Mn3 O33 1.949(3) . ?
Mn3 O42 1.963(3) . ?
Mn3 O9 2.095(3) . ?
Mn3 Br7 2.7579(8) . ?
Mn3 Mn1 3.0472(9) 13_655 ?
Mn4 O11 1.856(3) . ?
Mn4 O49 1.881(3) . ?
Mn4 O10 1.933(3) . ?
Mn4 O15 2.096(3) . ?
Mn4 N57 2.105(4) . ?
Mn4 Br7 2.9830(9) . ?
Mn4 Mn5 3.1919(10) . ?
Mn4 Mn6 3.2188(10) . ?
Mn5 O58 1.885(3) . ?
Mn5 O12 1.906(3) . ?
Mn5 O10 1.940(3) . ?
Mn5 N66 2.089(4) . ?
Mn5 O24 2.194(3) . ?
Mn5 Br7 2.7721(9) . ?
Mn6 O49 2.140(3) . ?
Mn6 O67 2.174(3) . ?
Mn6 O58 2.195(3) . ?
Mn6 O10 2.289(3) . ?
Mn6 N75 2.342(4) . ?
Mn6 Br8 2.5880(9) . ?
O9 Mn2 1.849(3) 13_655 ?
O9 Mn1 2.296(3) 13_655 ?
O12 Mn1 1.924(3) 13_655 ?
O13 C14 1.256(5) . ?
C14 O15 1.238(5) . ?
C14 C16 1.505(7) . ?
C16 C21 1.386(7) . ?
C16 C17 1.397(7) . ?
C17 C18 1.379(7) . ?
C18 C19 1.386(8) . ?
C19 C20 1.362(8) . ?
C20 C21 1.390(7) . ?
O22 C23 1.246(5) . ?
C23 O24 1.254(5) 13_655 ?
C23 C25 1.535(6) . ?
O24 C23 1.254(5) 13_655 ?
C25 C30 1.376(7) . ?
C25 C26 1.386(7) . ?
C26 C27 1.377(7) . ?
C27 C28 1.402(8) . ?
C28 C29 1.366(8) . ?
C29 C30 1.394(7) . ?
O31 C32 1.247(6) 13_655 ?
C32 O31 1.247(6) 13_655 ?
C32 O33 1.289(5) . ?
C32 C34 1.499(6) . ?
C34 C39 1.392(6) . ?
C34 C35 1.395(7) . ?
C35 C36 1.387(7) . ?
C36 C37 1.383(7) . ?
C37 C38 1.391(8) . ?
C38 C39 1.378(7) . ?
O40 C41 1.253(5) 13_655 ?
C41 O40 1.253(5) 13_655 ?
C41 O42 1.269(5) . ?
C41 C43 1.500(6) . ?
C43 C48 1.383(7) . ?
C43 C44 1.389(7) . ?
C44 C45 1.397(7) . ?
C45 C46 1.372(8) . ?
C46 C47 1.367(8) . ?
C47 C48 1.387(7) . ?
O49 C50 1.421(6) . ?
C50 C51 1.523(7) . ?
C51 C52 1.492(7) . ?
C52 N57 1.344(6) . ?
C52 C53 1.383(7) . ?
C53 C54 1.372(8) . ?
C54 C55 1.369(8) . ?
C55 C56 1.360(7) . ?
C56 N57 1.358(6) . ?
O58 C59 1.417(5) . ?
C59 C60 1.516(7) . ?
C60 C61 1.493(7) . ?
C61 N66 1.358(6) . ?
C61 C62 1.387(7) . ?
C62 C63 1.376(7) . ?
C63 C64 1.383(7) . ?
C64 C65 1.392(7) . ?
C65 N66 1.347(6) . ?
O67 C68 1.405(5) . ?
C68 C69 1.556(7) . ?
C69 C70 1.496(7) . ?
C70 N75 1.347(7) . ?
C70 C71 1.383(7) . ?
C71 C72 1.381(8) . ?
C72 C73 1.383(9) . ?
C73 C74 1.390(8) . ?
C74 N75 1.330(7) . ?
Cl76 C78 1.675(12) . ?
Cl77 C78 1.764(13) . ?
C79 C80 1.319(14) . ?
C79 C82 1.407(18) . ?
C79 C87 1.75(3) . ?
C80 C83 1.583(19) . ?
C80 C84 1.71(2) . ?
C81 C82 1.661(19) . ?
C82 C87 1.18(3) . ?
C82 C86 1.53(4) . ?
C83 C84 0.92(2) . ?
C83 C89 1.30(3) . ?
C83 C88 1.99(2) . ?
C84 C88 1.23(2) . ?
C84 C89 1.97(3) . ?
C85 C89 1.22(4) . ?
C86 C87 1.48(4) . ?
C17 H17 0.9300 . ?
C18 H18 0.9300 . ?
C19 H19 0.9300 . ?
C20 H20 0.9300 . ?
C21 H21 0.9300 . ?
C26 H26 0.9300 . ?
C27 H27 0.9300 . ?
C28 H28 0.9300 . ?
C29 H29 0.9300 . ?
C30 H30 0.9300 . ?
C35 H35 0.9300 . ?
C36 H36 0.9300 . ?
C37 H37 0.9300 . ?
C38 H38 0.9300 . ?
C39 H39 0.9300 . ?
C44 H44 0.9300 . ?
C45 H45 0.9300 . ?
C46 H46 0.9300 . ?
C47 H47 0.9300 . ?
C48 H48 0.9300 . ?
C50 H50A 0.9700 . ?
C50 H50B 0.9700 . ?
C51 H51A 0.9700 . ?
C51 H51B 0.9700 . ?
C53 H53 0.9300 . ?
C54 H54 0.9300 . ?
C55 H55 0.9300 . ?
C56 H56 0.9300 . ?
C59 H59A 0.9700 . ?
C59 H59B 0.9700 . ?
C60 H60A 0.9700 . ?
C60 H60B 0.9700 . ?
C62 H62 0.9300 . ?
C63 H63 0.9300 . ?
C64 H64 0.9300 . ?
C65 H65 0.9300 . ?
C68 H68A 0.9700 . ?
C68 H68B 0.9700 . ?
C69 H69A 0.9700 . ?
C69 H69B 0.9700 . ?
C71 H71 0.9300 . ?
C72 H72 0.9300 . ?
C73 H73 0.9300 . ?
C74 H74 0.9300 . ?
C78 H78A 0.9700 . ?
C78 H78B 0.9700 . ?
